data_4512147
loop_
_publ_author_name
'Yang, Weiting'
'Tian, Wan-Guo'
'Liu, Xiao-Xiao'
'Wang, Lei'
'Sun, Zhong-Ming'

_publ_section_title
;
 Syntheses, Structures, Luminescence, and Photocatalytic Properties of a
 Series of Uranyl Coordination Polymers
;
_journal_issue 11
_journal_name_full 'Crystal Growth &amp; Design'
_journal_page_first 5904
_journal_paper_doi 10.1021/cg501118b
_journal_volume 14
_journal_year 2014
_chemical_formula_sum 'C46 H33 N10 O14 U'
_chemical_formula_weight 1187.85
_chemical_name_systematic
; 
 ? 
;
_space_group_IT_number 14
_symmetry_cell_setting monoclinic
_symmetry_space_group_name_Hall '-P 2yn'
_symmetry_space_group_name_H-M 'P 1 21/n 1'
_atom_sites_solution_hydrogens geom
_atom_sites_solution_primary direct
_atom_sites_solution_secondary difmap
_audit_creation_method SHELXL-97
_cell_angle_alpha 90.00
_cell_angle_beta 93.819(4)
_cell_angle_gamma 90.00
_cell_formula_units_Z 4
_cell_length_a 11.408(2)
_cell_length_b 32.504(6)
_cell_length_c 12.620(3)
_cell_measurement_temperature 296(2)
_cell_volume 4669.2(16)
_computing_structure_refinement 'SHELXL-97 (Sheldrick, 1997)'
_computing_structure_solution 'SHELXS-97 (Sheldrick, 1990)'
_diffrn_ambient_temperature 296(2)
_diffrn_measured_fraction_theta_full 0.995
_diffrn_measured_fraction_theta_max 0.995
_diffrn_radiation_monochromator graphite
_diffrn_radiation_source 'fine-focus sealed tube'
_diffrn_radiation_type MoK\a
_diffrn_radiation_wavelength 0.71073
_diffrn_reflns_av_R_equivalents 0.0563
_diffrn_reflns_av_sigmaI/netI 0.0617
_diffrn_reflns_limit_h_max 14
_diffrn_reflns_limit_h_min -14
_diffrn_reflns_limit_k_max 35
_diffrn_reflns_limit_k_min -40
_diffrn_reflns_limit_l_max 14
_diffrn_reflns_limit_l_min -15
_diffrn_reflns_number 29277
_diffrn_reflns_theta_full 26.06
_diffrn_reflns_theta_max 26.06
_diffrn_reflns_theta_min 1.25
_exptl_absorpt_coefficient_mu 3.555
_exptl_absorpt_correction_T_max 0.5366
_exptl_absorpt_correction_T_min 0.4360
_exptl_absorpt_correction_type multi-scan
_exptl_absorpt_process_details sadabs
_exptl_crystal_density_diffrn 1.690
_exptl_crystal_density_method 'not measured'
_exptl_crystal_F_000 2332
_exptl_crystal_size_max 0.28
_exptl_crystal_size_mid 0.25
_exptl_crystal_size_min 0.20
_refine_diff_density_max 2.628
_refine_diff_density_min -0.630
_refine_diff_density_rms 0.154
_refine_ls_extinction_method none
_refine_ls_goodness_of_fit_ref 1.018
_refine_ls_hydrogen_treatment constr
_refine_ls_matrix_type full
_refine_ls_number_parameters 635
_refine_ls_number_reflns 9184
_refine_ls_number_restraints 0
_refine_ls_restrained_S_all 1.018
_refine_ls_R_factor_all 0.0694
_refine_ls_R_factor_gt 0.0453
_refine_ls_shift/su_max 0.001
_refine_ls_shift/su_mean 0.000
_refine_ls_structure_factor_coef Fsqd
_refine_ls_weighting_details 'calc w=1/[\s^2^(Fo^2^)+(0.0717P)^2^+16.6058P] where P=(Fo^2^+2Fc^2^)/3'
_refine_ls_weighting_scheme calc
_refine_ls_wR_factor_gt 0.1264
_refine_ls_wR_factor_ref 0.1416
_reflns_number_gt 6818
_reflns_number_total 9184
_reflns_threshold_expression >2sigma(I)
_cod_data_source_file cg501118b_si_002.cif
_cod_data_source_block 4
_cod_depositor_comments
;
The following automatic conversions were performed:

'_symmetry_cell_setting' value 'Monoclinic' changed to 'monoclinic'
according to
/home/saulius/struct/COD-crude-data--automatic-downloads/rss-feeds/ACS/lib/dictionaries/cif_core.dic
dictionary named 'cif_core.dic' version 2.4.2 from 2011-04-26.

Automatic conversion script
Id: cif_fix_values 2827 2014-09-09 07:05:25Z andrius 

 Adding full bibliography for 4512144--4512149.cif.
;
_cod_original_cell_volume 4669.2(15)
_cod_original_sg_symbol_H-M P21/n
_cod_database_code 4512147

loop_
_symmetry_equiv_pos_as_xyz
'x, y, z'
'-x+1/2, y+1/2, -z+1/2'
'-x, -y, -z'
'x-1/2, -y-1/2, z-1/2'

loop_
_atom_site_label
_atom_site_type_symbol
_atom_site_fract_x
_atom_site_fract_y
_atom_site_fract_z
_atom_site_U_iso_or_equiv
_atom_site_adp_type
_atom_site_occupancy
_atom_site_symmetry_multiplicity
_atom_site_calc_flag
_atom_site_refinement_flags
U1 U 0.83792(2) 0.129492(8) 0.58008(2) 0.02947(11) Uani 1 1 d .
O1 O 0.8291(5) 0.07533(18) 0.5616(5) 0.0486(15) Uani 1 1 d .
O2 O 0.8553(5) 0.18296(17) 0.5994(5) 0.0447(14) Uani 1 1 d .
O3 O 0.8602(5) 0.13728(18) 0.3952(4) 0.0436(14) Uani 1 1 d .
O4 O 0.7702(6) 0.09944(19) 0.2671(5) 0.0622(19) Uani 1 1 d .
O5 O 0.6534(5) 0.13749(17) 0.4929(4) 0.0406(13) Uani 1 1 d .
O6 O 0.5155(5) 0.18450(19) 0.5047(5) 0.0529(16) Uani 1 1 d .
O7 O 0.9412(5) 0.11687(19) -0.2575(4) 0.0449(14) Uani 1 1 d .
O8 O 1.0868(6) 0.1402(3) -0.1496(7) 0.103(3) Uani 1 1 d .
O9 O 0.6985(5) 0.12547(19) -0.2879(4) 0.0497(16) Uani 1 1 d .
O10 O 0.6888(7) 0.0929(2) -0.1354(5) 0.068(2) Uani 1 1 d .
O11 O 0.6820(5) 0.23716(16) 0.0547(4) 0.0463(14) Uani 1 1 d .
N1 N 1.0506(5) 0.12841(19) 0.5321(5) 0.0346(14) Uani 1 1 d .
N2 N 1.2003(5) 0.11316(19) 0.4369(5) 0.0324(14) Uani 1 1 d .
N3 N 1.4961(6) 0.02158(19) 0.1875(5) 0.0364(15) Uani 1 1 d .
N4 N 1.5727(6) -0.0298(2) 0.1018(6) 0.0477(18) Uani 1 1 d .
N5 N 1.1052(6) 0.68955(19) 0.7073(5) 0.0390(15) Uani 1 1 d .
H5 H 1.1316 0.6649 0.7162 0.047 Uiso 1 1 calc R
N6 N 1.0014(5) 0.74549(17) 0.7211(5) 0.0309(14) Uani 1 1 d .
N7 N 0.6123(7) 0.9000(2) 1.0017(6) 0.0503(19) Uani 1 1 d .
H7 H 0.6074 0.9204 1.0446 0.060 Uiso 1 1 calc R
N8 N 0.6841(6) 0.8524(2) 0.9050(5) 0.0365(15) Uani 1 1 d .
N9 N 0.6453(6) 0.8881(2) 0.2816(5) 0.0386(15) Uani 1 1 d .
N10 N 0.6114(5) 0.94341(18) 0.3719(5) 0.0328(14) Uani 1 1 d .
C1 C 0.7821(7) 0.1312(3) 0.3207(6) 0.0376(18) Uani 1 1 d .
C2 C 0.5947(7) 0.1692(2) 0.4589(6) 0.0351(17) Uani 1 1 d .
C3 C 0.6260(6) 0.1865(2) 0.3538(6) 0.0327(17) Uani 1 1 d .
C4 C 0.7061(6) 0.1679(2) 0.2882(6) 0.0304(16) Uani 1 1 d .
C5 C 0.7242(6) 0.1843(2) 0.1883(6) 0.0310(16) Uani 1 1 d .
H5A H 0.7754 0.1712 0.1449 0.037 Uiso 1 1 calc R
C6 C 0.6668(6) 0.2197(2) 0.1532(6) 0.0336(17) Uani 1 1 d .
C7 C 0.5861(7) 0.2386(2) 0.2153(7) 0.043(2) Uani 1 1 d .
H7A H 0.5470 0.2623 0.1921 0.052 Uiso 1 1 calc R
C8 C 0.5652(7) 0.2209(2) 0.3133(6) 0.0386(18) Uani 1 1 d .
H8 H 0.5083 0.2327 0.3533 0.046 Uiso 1 1 calc R
C9 C 0.9828(7) 0.1394(3) -0.1799(7) 0.046(2) Uani 1 1 d .
C10 C 0.7182(7) 0.1221(2) -0.1878(6) 0.0392(19) Uani 1 1 d .
C11 C 0.8980(7) 0.1656(2) -0.1245(6) 0.0356(17) Uani 1 1 d .
C12 C 0.7779(6) 0.1578(2) -0.1290(5) 0.0318(16) Uani 1 1 d .
C13 C 0.7064(7) 0.1833(2) -0.0693(6) 0.0346(17) Uani 1 1 d .
H13 H 0.6259 0.1785 -0.0713 0.042 Uiso 1 1 calc R
C14 C 0.7530(7) 0.2145(2) -0.0092(6) 0.0348(17) Uani 1 1 d .
C15 C 0.8719(7) 0.2226(2) -0.0048(6) 0.0407(19) Uani 1 1 d .
H15 H 0.9032 0.2445 0.0351 0.049 Uiso 1 1 calc R
C16 C 0.9439(7) 0.1974(2) -0.0611(6) 0.0405(19) Uani 1 1 d .
H16 H 1.0245 0.2019 -0.0563 0.049 Uiso 1 1 calc R
C17 C 1.0955(6) 0.1010(2) 0.4706(6) 0.0360(18) Uani 1 1 d .
H17 H 1.0596 0.0761 0.4521 0.043 Uiso 1 1 calc R
C18 C 1.1312(7) 0.1599(3) 0.5387(7) 0.045(2) Uani 1 1 d .
H18 H 1.1227 0.1840 0.5769 0.053 Uiso 1 1 calc R
C19 C 1.2234(7) 0.1512(3) 0.4831(7) 0.047(2) Uani 1 1 d .
H19 H 1.2898 0.1673 0.4765 0.057 Uiso 1 1 calc R
C20 C 1.2747(6) 0.0902(2) 0.3707(6) 0.0309(16) Uani 1 1 d .
C21 C 1.2276(7) 0.0597(3) 0.3005(7) 0.045(2) Uani 1 1 d .
H21 H 1.1472 0.0546 0.2951 0.054 Uiso 1 1 calc R
C22 C 1.3007(7) 0.0377(3) 0.2406(7) 0.044(2) Uani 1 1 d .
H22 H 1.2699 0.0175 0.1946 0.053 Uiso 1 1 calc R
C23 C 1.4201(6) 0.0452(2) 0.2478(6) 0.0319(16) Uani 1 1 d .
C24 C 1.4658(7) 0.0752(2) 0.3150(7) 0.0408(19) Uani 1 1 d .
H24 H 1.5462 0.0802 0.3194 0.049 Uiso 1 1 calc R
C25 C 1.3934(7) 0.0982(2) 0.3768(6) 0.0391(19) Uani 1 1 d .
H25 H 1.4248 0.1187 0.4215 0.047 Uiso 1 1 calc R
C26 C 1.4792(8) -0.0169(2) 0.1506(6) 0.0414(19) Uani 1 1 d .
H26 H 1.4116 -0.0324 0.1580 0.050 Uiso 1 1 calc R
C27 C 1.6528(8) 0.0017(3) 0.1068(7) 0.050(2) Uani 1 1 d .
H27 H 1.7256 0.0015 0.0777 0.060 Uiso 1 1 calc R
C28 C 1.6080(8) 0.0330(3) 0.1611(7) 0.051(2) Uani 1 1 d .
H28 H 1.6452 0.0579 0.1779 0.061 Uiso 1 1 calc R
C29 C 1.1409(7) 0.7177(2) 0.6358(6) 0.0415(19) Uani 1 1 d .
H29 H 1.1997 0.7134 0.5894 0.050 Uiso 1 1 calc R
C30 C 1.0780(7) 0.7529(2) 0.6426(6) 0.0411(19) Uani 1 1 d .
H30 H 1.0848 0.7768 0.6031 0.049 Uiso 1 1 calc R
C31 C 1.0237(7) 0.7068(2) 0.7593(6) 0.0370(18) Uani 1 1 d .
H31 H 0.9862 0.6946 0.8145 0.044 Uiso 1 1 calc R
C32 C 0.9188(6) 0.7738(2) 0.7640(6) 0.0326(16) Uani 1 1 d .
C33 C 0.9425(7) 0.8152(2) 0.7702(7) 0.0385(18) Uani 1 1 d .
H33 H 1.0103 0.8256 0.7429 0.046 Uiso 1 1 calc R
C34 C 0.8659(7) 0.8415(2) 0.8168(7) 0.0397(19) Uani 1 1 d .
H34 H 0.8817 0.8695 0.8210 0.048 Uiso 1 1 calc R
C35 C 0.7653(7) 0.8257(2) 0.8573(6) 0.0372(18) Uani 1 1 d .
C36 C 0.7407(8) 0.7840(2) 0.8501(7) 0.045(2) Uani 1 1 d .
H36 H 0.6729 0.7738 0.8775 0.054 Uiso 1 1 calc R
C37 C 0.8169(7) 0.7574(3) 0.8018(7) 0.044(2) Uani 1 1 d .
H37 H 0.8001 0.7295 0.7952 0.053 Uiso 1 1 calc R
C38 C 0.7096(8) 0.8841(3) 0.9705(7) 0.046(2) Uani 1 1 d .
H38 H 0.7850 0.8934 0.9906 0.055 Uiso 1 1 calc R
C39 C 0.5202(8) 0.8788(3) 0.9546(8) 0.049(2) Uani 1 1 d .
H39 H 0.4411 0.8840 0.9623 0.059 Uiso 1 1 calc R
C40 C 0.5646(8) 0.8488(3) 0.8944(8) 0.049(2) Uani 1 1 d .
H40 H 0.5219 0.8294 0.8536 0.059 Uiso 1 1 calc R
C41 C 0.7435(7) 0.9126(2) 0.2792(7) 0.0405(19) Uani 1 1 d .
H41 H 0.8115 0.9065 0.2455 0.049 Uiso 1 1 calc R
C42 C 0.7231(7) 0.9472(2) 0.3348(7) 0.0404(19) Uani 1 1 d .
H42 H 0.7741 0.9693 0.3461 0.049 Uiso 1 1 calc R
C43 C 0.5670(7) 0.9064(2) 0.3373(6) 0.0371(18) Uani 1 1 d .
H43 H 0.4936 0.8959 0.3509 0.045 Uiso 1 1 calc R
C44 C 0.5547(6) 0.9724(2) 0.4363(6) 0.0324(16) Uani 1 1 d .
C45 C 0.4344(7) 0.9704(2) 0.4434(7) 0.0389(19) Uani 1 1 d .
H45 H 0.3904 0.9506 0.4054 0.047 Uiso 1 1 calc R
C46 C 0.3799(7) 0.9981(2) 0.5073(7) 0.0392(19) Uani 1 1 d .
H46 H 0.2990 0.9968 0.5124 0.047 Uiso 1 1 calc R
O1W O 0.5913(9) 0.5301(3) 0.1748(8) 0.116(4) Uani 1 1 d .
O2W O 0.5090(17) 0.5275(4) 0.6974(13) 0.208(7) Uani 1 1 d .
O3W O 0.8567(13) 0.0799(5) 0.0545(12) 0.193(6) Uiso 1 1 d .

loop_
_atom_site_aniso_label
_atom_site_aniso_U_11
_atom_site_aniso_U_22
_atom_site_aniso_U_33
_atom_site_aniso_U_23
_atom_site_aniso_U_13
_atom_site_aniso_U_12
U1 0.02627(16) 0.03603(17) 0.02688(16) -0.00406(12) 0.00744(10) -0.00133(12)
O1 0.049(4) 0.045(3) 0.053(4) -0.006(3) 0.012(3) -0.007(3)
O2 0.035(3) 0.045(3) 0.056(4) -0.011(3) 0.016(3) 0.004(2)
O3 0.026(3) 0.075(4) 0.030(3) 0.000(3) 0.005(2) 0.001(3)
O4 0.076(5) 0.044(4) 0.065(4) -0.011(3) -0.015(4) 0.021(3)
O5 0.028(3) 0.061(4) 0.034(3) 0.005(3) 0.009(2) 0.000(3)
O6 0.047(4) 0.075(4) 0.039(3) -0.005(3) 0.023(3) 0.017(3)
O7 0.037(3) 0.065(4) 0.033(3) -0.003(3) 0.005(2) 0.012(3)
O8 0.040(4) 0.175(9) 0.093(6) -0.077(6) -0.014(4) 0.041(5)
O9 0.034(3) 0.088(5) 0.028(3) -0.008(3) 0.011(2) -0.015(3)
O10 0.100(6) 0.055(4) 0.053(4) -0.004(3) 0.025(4) -0.031(4)
O11 0.060(4) 0.040(3) 0.041(3) 0.007(2) 0.019(3) 0.014(3)
N1 0.025(3) 0.045(4) 0.033(3) -0.013(3) 0.002(3) 0.000(3)
N2 0.030(3) 0.031(3) 0.037(4) -0.005(3) 0.004(3) 0.001(3)
N3 0.038(4) 0.034(3) 0.038(4) -0.004(3) 0.011(3) 0.004(3)
N4 0.047(4) 0.046(4) 0.051(5) -0.007(3) 0.006(4) 0.012(3)
N5 0.051(4) 0.030(3) 0.037(4) 0.004(3) 0.013(3) 0.009(3)
N6 0.034(3) 0.026(3) 0.034(3) -0.002(2) 0.011(3) -0.001(3)
N7 0.060(5) 0.049(4) 0.043(4) -0.010(3) 0.011(4) 0.015(4)
N8 0.039(4) 0.034(3) 0.037(4) -0.004(3) 0.010(3) 0.002(3)
N9 0.043(4) 0.035(3) 0.038(4) -0.003(3) 0.004(3) 0.006(3)
N10 0.032(3) 0.029(3) 0.037(4) -0.005(3) 0.004(3) 0.003(3)
C1 0.030(4) 0.050(5) 0.034(4) 0.007(4) 0.013(3) 0.003(4)
C2 0.029(4) 0.051(5) 0.026(4) -0.008(3) 0.005(3) -0.009(4)
C3 0.031(4) 0.035(4) 0.033(4) -0.007(3) 0.010(3) -0.006(3)
C4 0.032(4) 0.029(4) 0.031(4) -0.003(3) 0.006(3) -0.004(3)
C5 0.030(4) 0.036(4) 0.028(4) -0.011(3) 0.005(3) 0.000(3)
C6 0.031(4) 0.029(4) 0.042(5) -0.004(3) 0.010(3) -0.003(3)
C7 0.046(5) 0.032(4) 0.053(5) -0.006(4) 0.019(4) 0.007(4)
C8 0.040(5) 0.037(4) 0.041(5) -0.012(3) 0.017(4) 0.001(3)
C9 0.031(4) 0.076(6) 0.033(5) -0.009(4) 0.005(3) 0.011(4)
C10 0.036(4) 0.048(5) 0.035(4) -0.004(4) 0.010(3) -0.003(4)
C11 0.033(4) 0.044(5) 0.031(4) 0.008(3) 0.011(3) 0.001(3)
C12 0.034(4) 0.041(4) 0.022(4) 0.006(3) 0.012(3) 0.001(3)
C13 0.029(4) 0.047(5) 0.029(4) 0.012(3) 0.011(3) 0.005(3)
C14 0.045(5) 0.036(4) 0.025(4) 0.007(3) 0.009(3) 0.006(4)
C15 0.050(5) 0.041(5) 0.031(4) 0.000(3) 0.003(4) -0.005(4)
C16 0.032(4) 0.045(5) 0.045(5) 0.010(4) 0.005(4) -0.004(4)
C17 0.026(4) 0.039(4) 0.044(5) -0.008(3) 0.008(3) -0.005(3)
C18 0.043(5) 0.045(5) 0.047(5) -0.019(4) 0.011(4) -0.001(4)
C19 0.042(5) 0.041(5) 0.062(6) -0.021(4) 0.019(4) -0.006(4)
C20 0.033(4) 0.033(4) 0.028(4) -0.004(3) 0.006(3) 0.008(3)
C21 0.030(4) 0.050(5) 0.055(5) -0.012(4) 0.004(4) 0.000(4)
C22 0.042(5) 0.045(5) 0.045(5) -0.016(4) 0.002(4) 0.001(4)
C23 0.033(4) 0.031(4) 0.033(4) -0.002(3) 0.009(3) 0.009(3)
C24 0.030(4) 0.041(4) 0.053(5) -0.005(4) 0.016(4) -0.002(3)
C25 0.037(4) 0.036(4) 0.045(5) -0.013(3) 0.012(4) -0.007(3)
C26 0.047(5) 0.036(4) 0.042(5) -0.008(3) 0.007(4) 0.005(4)
C27 0.043(5) 0.053(5) 0.054(6) -0.009(4) 0.015(4) 0.017(4)
C28 0.044(5) 0.050(5) 0.059(6) -0.010(4) 0.010(4) 0.005(4)
C29 0.044(5) 0.042(5) 0.042(5) -0.001(4) 0.023(4) 0.002(4)
C30 0.044(5) 0.040(5) 0.041(5) 0.004(4) 0.018(4) -0.002(4)
C31 0.049(5) 0.035(4) 0.029(4) 0.003(3) 0.013(4) 0.001(4)
C32 0.031(4) 0.030(4) 0.037(4) 0.000(3) 0.007(3) 0.003(3)
C33 0.034(4) 0.026(4) 0.056(5) 0.002(3) 0.012(4) -0.004(3)
C34 0.039(4) 0.023(4) 0.059(5) -0.002(3) 0.011(4) 0.003(3)
C35 0.039(4) 0.036(4) 0.037(4) 0.001(3) 0.005(4) 0.007(3)
C36 0.044(5) 0.037(4) 0.056(5) -0.005(4) 0.024(4) -0.002(4)
C37 0.040(5) 0.037(4) 0.058(6) -0.009(4) 0.021(4) -0.006(4)
C38 0.038(5) 0.048(5) 0.050(5) -0.009(4) 0.001(4) 0.006(4)
C39 0.044(5) 0.043(5) 0.062(6) 0.003(4) 0.020(4) 0.006(4)
C40 0.042(5) 0.040(5) 0.067(6) -0.008(4) 0.008(4) 0.003(4)
C41 0.030(4) 0.046(5) 0.047(5) 0.000(4) 0.008(4) 0.004(4)
C42 0.027(4) 0.043(5) 0.052(5) -0.005(4) 0.009(4) -0.002(3)
C43 0.036(4) 0.033(4) 0.043(5) -0.008(3) 0.006(4) -0.002(3)
C44 0.027(4) 0.033(4) 0.038(4) -0.001(3) 0.006(3) 0.005(3)
C45 0.034(4) 0.032(4) 0.051(5) -0.015(4) 0.006(4) -0.004(3)
C46 0.027(4) 0.039(4) 0.051(5) -0.007(4) 0.005(4) -0.006(3)
O1W 0.122(8) 0.083(6) 0.137(9) 0.012(6) -0.031(7) -0.025(6)
O2W 0.30(2) 0.103(9) 0.225(16) 0.018(10) 0.056(15) -0.041(11)

loop_
_atom_type_symbol
_atom_type_description
_atom_type_scat_dispersion_real
_atom_type_scat_dispersion_imag
_atom_type_scat_source
C C 0.0033 0.0016 'International Tables Vol C Tables 4.2.6.8 and 6.1.1.4'
H H 0.0000 0.0000 'International Tables Vol C Tables 4.2.6.8 and 6.1.1.4'
N N 0.0061 0.0033 'International Tables Vol C Tables 4.2.6.8 and 6.1.1.4'
O O 0.0106 0.0060 'International Tables Vol C Tables 4.2.6.8 and 6.1.1.4'
U U -9.6767 9.6646 'International Tables Vol C Tables 4.2.6.8 and 6.1.1.4'

loop_
_geom_angle_atom_site_label_1
_geom_angle_atom_site_label_2
_geom_angle_atom_site_label_3
_geom_angle
_geom_angle_site_symmetry_1
_geom_angle_site_symmetry_3
O2 U1 O1 176.8(3) . .
O2 U1 O5 92.6(2) . .
O1 U1 O5 90.4(2) . .
O2 U1 O7 90.4(2) . 1_556
O1 U1 O7 87.8(2) . 1_556
O5 U1 O7 145.56(19) . 1_556
O2 U1 O3 90.7(2) . .
O1 U1 O3 89.2(2) . .
O5 U1 O3 71.10(18) . .
O7 U1 O3 143.19(19) 1_556 .
O2 U1 O9 91.8(2) . 1_556
O1 U1 O9 90.2(2) . 1_556
O5 U1 O9 73.23(19) . 1_556
O7 U1 O9 72.4(2) 1_556 1_556
O3 U1 O9 144.32(19) . 1_556
O2 U1 N1 86.9(2) . .
O1 U1 N1 90.1(2) . .
O5 U1 N1 137.60(19) . .
O7 U1 N1 76.8(2) 1_556 .
O3 U1 N1 66.51(19) . .
O9 U1 N1 149.2(2) 1_556 .
C1 O3 U1 126.6(5) . .
C2 O5 U1 133.0(5) . .
C9 O7 U1 135.1(6) . 1_554
C10 O9 U1 128.1(5) . 1_554
C6 O11 C14 114.5(6) . .
C17 N1 C18 104.8(6) . .
C17 N1 U1 124.6(5) . .
C18 N1 U1 128.4(5) . .
C17 N2 C19 106.0(6) . .
C17 N2 C20 126.8(6) . .
C19 N2 C20 127.1(6) . .
C26 N3 C28 106.2(7) . .
C26 N3 C23 127.7(7) . .
C28 N3 C23 126.0(7) . .
C26 N4 C27 107.1(7) . .
C31 N5 C29 107.4(6) . .
C31 N6 C30 107.5(6) . .
C31 N6 C32 124.3(6) . .
C30 N6 C32 128.0(6) . .
C38 N7 C39 108.3(7) . .
C38 N8 C40 107.5(7) . .
C38 N8 C35 127.2(7) . .
C40 N8 C35 125.2(7) . .
C43 N9 C41 109.3(7) . .
C43 N10 C42 107.4(6) . .
C43 N10 C44 126.2(6) . .
C42 N10 C44 126.4(6) . .
O4 C1 O3 125.6(7) . .
O4 C1 C4 118.0(7) . .
O3 C1 C4 116.0(7) . .
O6 C2 O5 123.9(7) . .
O6 C2 C3 119.6(8) . .
O5 C2 C3 116.4(7) . .
C8 C3 C4 117.1(7) . .
C8 C3 C2 118.8(7) . .
C4 C3 C2 123.9(7) . .
C5 C4 C3 120.4(7) . .
C5 C4 C1 115.3(6) . .
C3 C4 C1 124.2(7) . .
C6 C5 C4 120.8(7) . .
C5 C6 O11 122.9(7) . .
C5 C6 C7 120.2(7) . .
O11 C6 C7 116.8(7) . .
C6 C7 C8 118.4(7) . .
C3 C8 C7 122.8(7) . .
O8 C9 O7 123.4(8) . .
O8 C9 C11 119.1(8) . .
O7 C9 C11 117.5(7) . .
O10 C10 O9 124.7(8) . .
O10 C10 C12 117.6(7) . .
O9 C10 C12 117.7(7) . .
C16 C11 C12 119.5(7) . .
C16 C11 C9 117.6(7) . .
C12 C11 C9 122.8(7) . .
C11 C12 C13 118.2(7) . .
C11 C12 C10 124.7(7) . .
C13 C12 C10 116.9(7) . .
C14 C13 C12 121.2(7) . .
C13 C14 C15 120.9(7) . .
C13 C14 O11 119.9(7) . .
C15 C14 O11 119.0(7) . .
C14 C15 C16 118.7(7) . .
C11 C16 C15 121.4(7) . .
N1 C17 N2 112.1(7) . .
C19 C18 N1 111.0(7) . .
C18 C19 N2 106.0(7) . .
C25 C20 C21 120.0(7) . .
C25 C20 N2 119.1(6) . .
C21 C20 N2 120.9(7) . .
C22 C21 C20 119.6(7) . .
C21 C22 C23 120.5(7) . .
C24 C23 C22 119.9(7) . .
C24 C23 N3 119.7(7) . .
C22 C23 N3 120.3(7) . .
C23 C24 C25 120.9(7) . .
C20 C25 C24 119.0(7) . .
N4 C26 N3 110.6(7) . .
C28 C27 N4 108.3(8) . .
C27 C28 N3 107.8(8) . .
C30 C29 N5 109.9(7) . .
C29 C30 N6 105.1(7) . .
N5 C31 N6 110.0(7) . .
C33 C32 C37 121.3(7) . .
C33 C32 N6 120.8(7) . .
C37 C32 N6 117.8(7) . .
C32 C33 C34 120.1(7) . .
C33 C34 C35 119.4(7) . .
C36 C35 C34 120.5(7) . .
C36 C35 N8 119.1(7) . .
C34 C35 N8 120.4(7) . .
C35 C36 C37 120.4(8) . .
C32 C37 C36 118.2(7) . .
N7 C38 N8 109.6(7) . .
C40 C39 N7 107.6(8) . .
C39 C40 N8 106.9(8) . .
C42 C41 N9 107.5(7) . .
C41 C42 N10 107.1(7) . .
N9 C43 N10 108.6(7) . .
C46 C44 C45 120.2(7) 3_676 .
C46 C44 N10 120.1(7) 3_676 .
C45 C44 N10 119.6(7) . .
C44 C45 C46 119.6(7) . .
C44 C46 C45 120.2(7) 3_676 .

loop_
_geom_bond_atom_site_label_1
_geom_bond_atom_site_label_2
_geom_bond_distance
_geom_bond_site_symmetry_2
U1 O2 1.764(6) .
U1 O1 1.778(6) .
U1 O5 2.324(5) .
U1 O7 2.332(5) 1_556
U1 O3 2.377(5) .
U1 O9 2.382(5) 1_556
U1 N1 2.540(6) .
O3 C1 1.267(9) .
O4 C1 1.236(10) .
O5 C2 1.286(9) .
O6 C2 1.212(9) .
O7 C9 1.288(10) .
O7 U1 2.332(5) 1_554
O8 C9 1.222(10) .
O9 C10 1.272(10) .
O9 U1 2.382(5) 1_554
O10 C10 1.216(10) .
O11 C6 1.388(9) .
O11 C14 1.391(9) .
N1 C17 1.309(9) .
N1 C18 1.374(10) .
N2 C17 1.354(9) .
N2 C19 1.383(10) .
N2 C20 1.439(9) .
N3 C26 1.345(9) .
N3 C28 1.392(11) .
N3 C23 1.418(9) .
N4 C26 1.334(10) .
N4 C27 1.373(11) .
N5 C31 1.301(10) .
N5 C29 1.366(10) .
N6 C31 1.364(9) .
N6 C30 1.384(10) .
N6 C32 1.448(9) .
N7 C38 1.309(11) .
N7 C39 1.360(12) .
N8 C38 1.341(11) .
N8 C40 1.365(10) .
N8 C35 1.432(10) .
N9 C43 1.317(10) .
N9 C41 1.377(10) .
N10 C43 1.365(9) .
N10 C42 1.392(10) .
N10 C44 1.428(9) .
C1 C4 1.515(10) .
C2 C3 1.506(10) .
C3 C8 1.395(11) .
C3 C4 1.410(10) .
C4 C5 1.397(10) .
C5 C6 1.382(10) .
C6 C7 1.391(10) .
C7 C8 1.398(11) .
C9 C11 1.498(11) .
C10 C12 1.514(11) .
C11 C16 1.388(11) .
C11 C12 1.391(10) .
C12 C13 1.415(10) .
C13 C14 1.355(11) .
C14 C15 1.379(11) .
C15 C16 1.389(11) .
C18 C19 1.333(11) .
C20 C25 1.376(10) .
C20 C21 1.412(10) .
C21 C22 1.363(11) .
C22 C23 1.381(11) .
C23 C24 1.371(10) .
C24 C25 1.391(11) .
C27 C28 1.346(12) .
C29 C30 1.355(11) .
C32 C33 1.376(10) .
C32 C37 1.391(11) .
C33 C34 1.381(11) .
C34 C35 1.385(11) .
C35 C36 1.384(11) .
C36 C37 1.395(11) .
C39 C40 1.356(12) .
C41 C42 1.354(11) .
C44 C46 1.383(10) 3_676
C44 C45 1.383(10) .
C45 C46 1.384(11) .
C46 C44 1.383(10) 3_676
